data_7027071
loop_
_publ_author_name
'Weyherm\"uller, Thomas'
'Weighardt, Karl'
'Chaudhuri, Phalguni'

_publ_section_title
;
 Nitrogen versus oxygen co-ordination of carboxamide-functionalized
 triazacyclononane ligands in transition metal ion complexes
;
_journal_issue 22
_journal_name_full 'Journal of the Chemical Society, Dalton Transactions'
_journal_page_first 3805
_journal_paper_doi 10.1039/a806466k
_journal_year 1998
_chemical_formula_structural '[C12 H24 N6 Ni O3]2+, 2 (ClO4)-'
_chemical_formula_sum 'C12 H24 Cl2 N6 Ni O11'
_chemical_formula_weight 557.98
_chemical_name_systematic
; 
 ? 
;
_space_group_IT_number 14
_symmetry_cell_setting monoclinic
_symmetry_space_group_name_Hall '-P 2ybc'
_symmetry_space_group_name_H-M 'P 1 21/c 1'
_atom_sites_solution_hydrogens geom
_atom_sites_solution_primary direct
_atom_sites_solution_secondary difmap
_audit_creation_method SHELXL
_cell_angle_alpha 90.00
_cell_angle_beta 106.43(1)
_cell_angle_gamma 90.00
_cell_formula_units_Z 4
_cell_length_a 18.034(1)
_cell_length_b 11.874(1)
_cell_length_c 10.573(2)
_cell_measurement_reflns_used 25
_cell_measurement_temperature 293(2)
_cell_measurement_theta_max 21.95
_cell_measurement_theta_min 18.45
_cell_volume 2171.6(5)
_computing_structure_refinement 'SHELXL-93 (Sheldrick, 1993)'
_computing_structure_solution 'SHELXS-86 (Sheldrick, 1990)'
_diffrn_ambient_temperature 293(2)
_diffrn_measurement_device 'Nonius CAD4'
_diffrn_measurement_method 2\q/\w-scan
_diffrn_radiation_monochromator graphite
_diffrn_radiation_source 'fine-focus sealed tube'
_diffrn_radiation_type MoK\a
_diffrn_radiation_wavelength 0.71073
_diffrn_reflns_av_R_equivalents 0.0190
_diffrn_reflns_av_sigmaI/netI 0.0645
_diffrn_reflns_limit_h_max 22
_diffrn_reflns_limit_h_min -21
_diffrn_reflns_limit_k_max 0
_diffrn_reflns_limit_k_min -14
_diffrn_reflns_limit_l_max 0
_diffrn_reflns_limit_l_min -13
_diffrn_reflns_number 4541
_diffrn_reflns_theta_max 26.29
_diffrn_reflns_theta_min 2.35
_diffrn_standards_decay_% none
_diffrn_standards_interval_count 100
_diffrn_standards_number 3
_exptl_absorpt_coefficient_mu 1.207
_exptl_absorpt_correction_type 'not measured'
_exptl_crystal_colour violet
_exptl_crystal_density_diffrn 1.707
_exptl_crystal_description 'transparent block'
_exptl_crystal_F_000 1152
_exptl_crystal_size_max 1.12
_exptl_crystal_size_mid 0.42
_exptl_crystal_size_min 0.35
_refine_diff_density_max 0.928
_refine_diff_density_min -0.666
_refine_diff_density_rms 0.117
_refine_ls_extinction_method none
_refine_ls_goodness_of_fit_all 1.042
_refine_ls_goodness_of_fit_obs 1.091
_refine_ls_matrix_type full
_refine_ls_number_parameters 301
_refine_ls_number_reflns 4306
_refine_ls_number_restraints 0
_refine_ls_restrained_S_all 1.042
_refine_ls_restrained_S_obs 1.091
_refine_ls_R_factor_all 0.1161
_refine_ls_R_factor_obs 0.0662
_refine_ls_shift/esd_max 0.006
_refine_ls_shift/esd_mean 0.000
_refine_ls_structure_factor_coef Fsqd
_refine_ls_weighting_details 'w=1/[\s^2^(Fo^2^)+(0.1160P)^2^+3.5000P] where P=(Fo^2^+2Fc^2^)/3'
_refine_ls_weighting_scheme calc
_refine_ls_wR_factor_all 0.2126
_refine_ls_wR_factor_obs 0.1768
_reflns_number_observed 2799
_reflns_number_total 4306
_reflns_observed_criterion >2sigma(I)
_cod_data_source_file 806466Ksup1.cif
_cod_data_source_block 9
_cod_depositor_comments
;
The following automatic conversions were performed:

'_symmetry_cell_setting' value 'Monoclinic' changed to 'monoclinic'
according to /home/saulius/struct/CIF-dictionaries/cif_core.dic
dictionary named 'cif_core.dic' version 2.4.2 from 2011-04-26.

Automatic conversion script
Id: cif_fix_values 1891 2012-01-12 08:04:46Z andrius 

The following automatic conversions were performed:

'_refine_ls_weighting_scheme' value 'calc
w=1/[\s^2^(Fo^2^)+(0.1160P)^2^+3.5000P] where P=(Fo^2^+2Fc^2^)/3' was
changed to 'calc'. New tag '_refine_ls_weighting_details' was
created. The value of the new tag was set to
'w=1/[\s^2^(Fo^2^)+(0.1160P)^2^+3.5000P] where P=(Fo^2^+2Fc^2^)/3'.

Automatic conversion script
Id: cif_fix_values 3143 2015-03-26 13:38:13Z robertas 
;
_cod_original_sg_symbol_H-M P2(1)/c
_cod_database_code 7027071

loop_
_symmetry_equiv_pos_as_xyz
'x, y, z'
'-x, y+1/2, -z+1/2'
'-x, -y, -z'
'x, -y-1/2, z-1/2'

loop_
_atom_site_aniso_label
_atom_site_aniso_U_11
_atom_site_aniso_U_22
_atom_site_aniso_U_33
_atom_site_aniso_U_23
_atom_site_aniso_U_13
_atom_site_aniso_U_12
Ni 0.0551(4) 0.0344(4) 0.0302(4) 0.0019(3) 0.0073(3) -0.0033(3)
O1 0.066(2) 0.040(2) 0.040(2) -0.003(2) 0.022(2) -0.011(2)
O2 0.059(3) 0.072(3) 0.082(4) 0.028(3) -0.004(2) 0.001(2)
O3 0.057(2) 0.043(2) 0.046(2) 0.009(2) 0.013(2) -0.003(2)
N1 0.065(3) 0.039(2) 0.034(2) -0.003(2) 0.007(2) -0.011(2)
N2 0.139(6) 0.053(3) 0.038(3) 0.003(3) 0.007(4) -0.027(4)
N3 0.075(4) 0.046(3) 0.063(3) 0.008(2) 0.033(3) 0.008(3)
N4 0.088(4) 0.062(4) 0.048(3) -0.001(3) 0.031(3) -0.010(3)
N5 0.064(4) 0.171(9) 0.175(9) 0.115(8) -0.023(5) -0.006(5)
N6 0.073(5) 0.072(5) 0.184(9) 0.029(6) 0.036(6) -0.021(4)
C1 0.107(6) 0.050(4) 0.054(4) 0.002(3) -0.008(4) -0.033(4)
C2 0.175(10) 0.069(5) 0.034(3) 0.000(3) -0.002(5) -0.048(6)
C3 0.200(11) 0.065(5) 0.058(5) -0.016(4) 0.068(6) -0.026(6)
C4 0.143(8) 0.065(5) 0.093(6) -0.009(5) 0.077(6) 0.002(5)
C5 0.081(5) 0.046(3) 0.080(5) 0.020(3) 0.030(4) 0.018(3)
C6 0.098(5) 0.032(3) 0.058(4) 0.004(3) 0.025(4) 0.004(3)
C7 0.057(4) 0.050(3) 0.056(4) -0.004(3) 0.018(3) -0.014(3)
C8 0.060(3) 0.041(3) 0.046(3) 0.002(2) 0.019(3) 0.000(3)
C9 0.160(10) 0.090(6) 0.044(4) 0.023(4) -0.026(5) -0.046(6)
C10 0.081(5) 0.086(6) 0.089(6) 0.047(5) -0.027(5) -0.034(5)
C11 0.061(4) 0.063(4) 0.090(5) 0.017(4) 0.032(4) 0.008(3)
C12 0.065(4) 0.053(4) 0.060(4) 0.006(3) 0.024(3) -0.006(3)
Cl1 0.0829(11) 0.0475(8) 0.0697(11) -0.0035(7) 0.0342(9) 0.0003(8)
O11 0.187(9) 0.126(7) 0.217(10) -0.055(7) 0.113(8) -0.065(6)
O12 0.153(7) 0.193(8) 0.102(5) 0.054(5) 0.084(5) 0.048(6)
O13 0.239(9) 0.106(5) 0.079(4) -0.005(4) 0.011(5) 0.091(6)
O14 0.165(6) 0.065(4) 0.143(6) 0.010(4) 0.079(5) 0.030(4)
Cl2 0.0697(11) 0.0766(11) 0.0557(10) 0.0099(9) 0.0153(8) 0.0096(9)
O21 0.115(6) 0.257(12) 0.225(11) 0.180(10) 0.008(6) -0.015(7)
O22 0.120(6) 0.124(7) 0.320(15) 0.056(8) 0.092(8) 0.040(5)
O23 0.200(12) 0.449(23) 0.128(8) -0.133(12) -0.026(8) 0.100(13)
O24 0.083(4) 0.106(5) 0.090(4) -0.008(3) 0.029(3) 0.011(3)

loop_
_atom_site_label
_atom_site_type_symbol
_atom_site_fract_x
_atom_site_fract_y
_atom_site_fract_z
_atom_site_U_iso_or_equiv
_atom_site_thermal_displace_type
_atom_site_occupancy
_atom_site_calc_flag
_atom_site_refinement_flags
Ni Ni 0.25103(4) 0.60639(5) 0.31636(6) 0.0409(3) Uani 1 d .
O1 O 0.2637(2) 0.6268(3) 0.5135(4) 0.0473(9) Uani 1 d .
O2 O 0.1510(3) 0.6942(4) 0.2535(5) 0.0757(15) Uani 1 d .
O3 O 0.3150(2) 0.7502(3) 0.3099(4) 0.0490(9) Uani 1 d .
N1 N 0.2124(3) 0.4495(4) 0.3550(4) 0.0476(11) Uani 1 d .
N2 N 0.2227(5) 0.5558(5) 0.1231(6) 0.080(2) Uani 1 d .
N3 N 0.3558(3) 0.5312(4) 0.3349(5) 0.0588(13) Uani 1 d .
N4 N 0.2283(4) 0.5520(5) 0.6823(6) 0.064(2) Uani 1 d .
H4C H 0.1831(51) 0.5666(75) 0.6535(88) 0.083 Uiso 1 d .
H4D H 0.2475(49) 0.6089(68) 0.7280(89) 0.083 Uiso 1 d .
N5 N 0.0674(4) 0.7683(9) 0.0730(10) 0.148(5) Uani 1 d .
N6 N 0.4363(5) 0.8120(7) 0.3560(11) 0.110(3) Uani 1 d .
H6C H 0.4150(72) 0.8764(104) 0.3383(136) 0.143 Uiso 1 d .
H6D H 0.4889(67) 0.8141(102) 0.3839(115) 0.143 Uiso 1 d .
C1 C 0.1540(5) 0.4203(6) 0.2306(7) 0.077(2) Uani 1 d .
H1A H 0.1083(5) 0.4664(6) 0.2202(7) 0.092 Uiso 1 calc R
H1B H 0.1392(5) 0.3419(6) 0.2327(7) 0.092 Uiso 1 calc R
C2 C 0.1874(7) 0.4398(7) 0.1141(7) 0.099(3) Uani 1 d .
H2A H 0.2265(7) 0.3834(7) 0.1150(7) 0.119 Uiso 1 calc R
H2B H 0.1467(7) 0.4325(7) 0.0319(7) 0.119 Uiso 1 calc R
C3 C 0.2990(7) 0.5529(7) 0.0941(8) 0.101(3) Uani 1 d .
H3A H 0.3159(7) 0.6293(7) 0.0853(8) 0.122 Uiso 1 calc R
H3B H 0.2934(7) 0.5143(7) 0.0111(8) 0.122 Uiso 1 calc R
C4 C 0.3589(6) 0.4937(7) 0.2017(9) 0.091(3) Uani 1 d .
H4A H 0.3503(6) 0.4130(7) 0.1935(9) 0.110 Uiso 1 calc R
H4B H 0.4098(6) 0.5091(7) 0.1921(9) 0.110 Uiso 1 calc R
C5 C 0.3560(4) 0.4347(6) 0.4253(8) 0.068(2) Uani 1 d .
H5A H 0.3659(4) 0.4624(6) 0.5149(8) 0.081 Uiso 1 calc R
H5B H 0.3972(4) 0.3830(6) 0.4229(8) 0.081 Uiso 1 calc R
C6 C 0.2802(4) 0.3731(5) 0.3870(7) 0.062(2) Uani 1 d .
H6A H 0.2779(4) 0.3261(5) 0.3110(7) 0.075 Uiso 1 calc R
H6B H 0.2774(4) 0.3241(5) 0.4590(7) 0.075 Uiso 1 calc R
C7 C 0.1809(4) 0.4646(5) 0.4661(6) 0.0538(15) Uani 1 d .
H7A H 0.1827(4) 0.3938(5) 0.5127(6) 0.065 Uiso 1 calc R
H7B H 0.1273(4) 0.4884(5) 0.4347(6) 0.065 Uiso 1 calc R
C8 C 0.2285(4) 0.5541(5) 0.5597(6) 0.0480(13) Uani 1 d .
C9 C 0.1695(7) 0.6408(8) 0.0448(8) 0.109(4) Uani 1 d .
H9A H 0.1323(7) 0.6045(8) -0.0283(8) 0.131 Uiso 1 calc R
H9B H 0.1985(7) 0.6950(8) 0.0090(8) 0.131 Uiso 1 calc R
C10 C 0.1274(5) 0.7012(8) 0.1316(10) 0.096(3) Uani 1 d .
C11 C 0.4147(4) 0.6153(6) 0.3929(8) 0.069(2) Uani 1 d .
H11A H 0.4611(4) 0.6002(6) 0.3666(8) 0.083 Uiso 1 calc R
H11B H 0.4278(4) 0.6112(6) 0.4883(8) 0.083 Uiso 1 calc R
C12 C 0.3848(4) 0.7320(5) 0.3475(7) 0.058(2) Uani 1 d .
Cl1 Cl 0.41153(11) 0.14056(14) 0.3073(2) 0.0641(5) Uani 1 d .
O11 O 0.4703(6) 0.2186(8) 0.3207(10) 0.165(4) Uani 1 d .
O12 O 0.3941(5) 0.1331(8) 0.4241(8) 0.140(3) Uani 1 d .
O13 O 0.3488(6) 0.1887(6) 0.2079(7) 0.148(4) Uani 1 d .
O14 O 0.4349(5) 0.0395(5) 0.2605(8) 0.117(2) Uani 1 d .
Cl2 Cl 0.05979(11) 0.1061(2) 0.2439(2) 0.0679(5) Uani 1 d .
O21 O 0.0329(5) 0.0433(10) 0.3288(12) 0.207(6) Uani 1 d .
O22 O 0.0223(5) 0.2068(8) 0.2248(13) 0.182(5) Uani 1 d .
O23 O 0.0387(8) 0.0554(16) 0.1229(11) 0.274(9) Uani 1 d .
O24 O 0.1401(4) 0.1141(5) 0.2856(6) 0.092(2) Uani 1 d .

loop_
_atom_type_symbol
_atom_type_description
_atom_type_scat_dispersion_real
_atom_type_scat_dispersion_imag
_atom_type_scat_source
C C 0.0033 0.0016 'International Tables Vol C Tables 4.2.6.8 and 6.1.1.4'
H H 0.0000 0.0000 'International Tables Vol C Tables 4.2.6.8 and 6.1.1.4'
N N 0.0061 0.0033 'International Tables Vol C Tables 4.2.6.8 and 6.1.1.4'
O O 0.0106 0.0060 'International Tables Vol C Tables 4.2.6.8 and 6.1.1.4'
Cl Cl 0.1484 0.1585 'International Tables Vol C Tables 4.2.6.8 and 6.1.1.4'
Ni Ni 0.3393 1.1124 'International Tables Vol C Tables 4.2.6.8 and 6.1.1.4'

loop_
_geom_angle_atom_site_label_1
_geom_angle_atom_site_label_2
_geom_angle_atom_site_label_3
_geom_angle
O2 Ni O1 96.1(2)
O2 Ni N3 165.3(2)
O1 Ni N3 96.9(2)
O2 Ni N2 82.9(3)
O1 Ni N2 167.0(2)
N3 Ni N2 86.0(3)
O2 Ni N1 102.1(2)
O1 Ni N1 81.5(2)
N3 Ni N1 86.6(2)
N2 Ni N1 86.0(2)
O2 Ni O3 91.0(2)
O1 Ni O3 91.9(2)
N3 Ni O3 81.7(2)
N2 Ni O3 101.1(2)
N1 Ni O3 165.8(2)
C8 O1 Ni 113.1(4)
C10 O2 Ni 112.8(6)
C12 O3 Ni 111.9(4)
C7 N1 C1 113.9(6)
C7 N1 C6 112.2(5)
C1 N1 C6 113.2(5)
C7 N1 Ni 106.2(3)
C1 N1 Ni 103.3(4)
C6 N1 Ni 107.1(4)
C9 N2 C3 113.0(7)
C9 N2 C2 113.2(7)
C3 N2 C2 111.3(8)
C9 N2 Ni 107.3(6)
C3 N2 Ni 103.2(5)
C2 N2 Ni 108.2(4)
C11 N3 C5 112.8(6)
C11 N3 C4 112.6(6)
C5 N3 C4 112.4(6)
C11 N3 Ni 106.4(4)
C5 N3 Ni 103.4(4)
C4 N3 Ni 108.6(5)
N1 C1 C2 109.7(7)
N2 C2 C1 110.0(6)
N2 C3 C4 111.2(6)
N3 C4 C3 111.3(7)
N3 C5 C6 111.4(6)
N1 C6 C5 113.1(5)
N1 C7 C8 109.3(5)
O1 C8 N4 123.3(6)
O1 C8 C7 118.6(5)
N4 C8 C7 118.1(6)
N2 C9 C10 109.9(7)
O2 C10 N5 120.9(12)
O2 C10 C9 120.7(8)
N5 C10 C9 118.3(9)
N3 C11 C12 110.0(6)
O3 C12 N6 122.4(7)
O3 C12 C11 120.3(6)
N6 C12 C11 117.3(7)
O12 Cl1 O11 108.5(6)
O12 Cl1 O14 115.6(5)
O11 Cl1 O14 108.0(5)
O12 Cl1 O13 110.9(5)
O11 Cl1 O13 103.4(7)
O14 Cl1 O13 109.6(5)
O21 Cl2 O22 109.0(7)
O21 Cl2 O23 108.7(11)
O22 Cl2 O23 104.7(8)
O21 Cl2 O24 111.2(5)
O22 Cl2 O24 114.6(5)
O23 Cl2 O24 108.3(6)

loop_
_geom_bond_atom_site_label_1
_geom_bond_atom_site_label_2
_geom_bond_distance
Ni O2 2.026(5)
Ni O1 2.046(4)
Ni N3 2.049(5)
Ni N2 2.051(6)
Ni N1 2.070(5)
Ni O3 2.073(4)
O1 C8 1.250(7)
O2 C10 1.240(10)
O3 C12 1.227(8)
N1 C7 1.453(8)
N1 C1 1.475(8)
N1 C6 1.482(8)
N2 C9 1.476(12)
N2 C3 1.491(13)
N2 C2 1.509(9)
N3 C11 1.461(9)
N3 C5 1.492(8)
N3 C4 1.493(9)
N4 C8 1.298(8)
N5 C10 1.345(11)
N6 C12 1.314(9)
C1 C2 1.535(13)
C3 C4 1.504(13)
C5 C6 1.501(10)
C7 C8 1.538(8)
C9 C10 1.53(2)
C11 C12 1.514(9)
Cl1 O12 1.360(7)
Cl1 O11 1.385(8)
Cl1 O14 1.408(6)
Cl1 O13 1.428(7)
Cl2 O21 1.357(9)
Cl2 O22 1.360(9)
Cl2 O23 1.367(10)
Cl2 O24 1.393(6)
